data_1100787
loop_
_publ_author_name
'Vecchi, Paul A.'
'Ellern, Arkady'
'Angelici, Robert J.'

_publ_section_title
;
 Steric Effects in the Binding of Hindered Dibenzothiophene Ligands in
 [Cp'Ru(CO)~2~(\h^1^(S)-DBTh)]^+^ Complexes
;
_journal_coden_ASTM ORGND7
_journal_issue 9
_journal_name_full Organometallics
_journal_page_first 2168
_journal_page_last 2176
_journal_paper_doi 10.1021/om048973l
_journal_volume 24
_journal_year 2005
_chemical_formula_sum 'C21 H17 B F4 O2 Ru S'
_chemical_formula_weight 521.29
_space_group_IT_number 14
_symmetry_cell_setting monoclinic
_symmetry_space_group_name_Hall '-P 2yn'
_symmetry_space_group_name_H-M 'P 1 21/n 1'
_atom_sites_solution_hydrogens geom
_atom_sites_solution_primary direct
_atom_sites_solution_secondary difmap
_audit_creation_method SHELXL-97
_cell_angle_alpha 90.00
_cell_angle_beta 98.660(8)
_cell_angle_gamma 90.00
_cell_formula_units_Z 4
_cell_length_a 9.394(4)
_cell_length_b 11.003(5)
_cell_length_c 19.963(9)
_cell_measurement_reflns_used 968
_cell_measurement_temperature 173(2)
_cell_measurement_theta_max 27.98
_cell_measurement_theta_min 3.72
_cell_volume 2039.7(16)
_computing_cell_refinement 'Bruker SMART'
_computing_data_collection 'Bruker SMART'
_computing_data_reduction 'Bruker SAINT'
_computing_molecular_graphics 'Bruker SHELXTL'
_computing_publication_material 'Bruker SHELXTL'
_computing_structure_refinement 'SHELXL-97 (Sheldrick, 1997)'
_computing_structure_solution 'SHELXS-97 (Sheldrick, 1990)'
_diffrn_ambient_temperature 173(2)
_diffrn_detector_area_resol_mean ?
_diffrn_measured_fraction_theta_full 0.928
_diffrn_measured_fraction_theta_max 0.928
_diffrn_measurement_device_type 'CCD area detector'
_diffrn_measurement_method 'phi and omega scans'
_diffrn_radiation_monochromator graphite
_diffrn_radiation_source 'fine-focus sealed tube'
_diffrn_radiation_type MoK\a
_diffrn_radiation_wavelength 0.71073
_diffrn_reflns_av_R_equivalents 0.0394
_diffrn_reflns_av_sigmaI/netI 0.0317
_diffrn_reflns_limit_h_max 12
_diffrn_reflns_limit_h_min -11
_diffrn_reflns_limit_k_max 14
_diffrn_reflns_limit_k_min -14
_diffrn_reflns_limit_l_max 26
_diffrn_reflns_limit_l_min -26
_diffrn_reflns_number 19275
_diffrn_reflns_theta_full 28.29
_diffrn_reflns_theta_max 28.29
_diffrn_reflns_theta_min 2.06
_diffrn_standards_decay_% ?
_diffrn_standards_interval_count ?
_diffrn_standards_interval_time ?
_diffrn_standards_number ?
_exptl_absorpt_coefficient_mu 0.922
_exptl_absorpt_correction_T_max 1
_exptl_absorpt_correction_T_min 0.88
_exptl_absorpt_correction_type multi-scan
_exptl_absorpt_process_details ?
_exptl_crystal_colour yellow
_exptl_crystal_density_diffrn 1.698
_exptl_crystal_density_meas ?
_exptl_crystal_density_method 'not measured'
_exptl_crystal_description prism
_exptl_crystal_F_000 1040
_exptl_crystal_size_max 0.30
_exptl_crystal_size_mid 0.30
_exptl_crystal_size_min 0.23
_refine_diff_density_max 2.791
_refine_diff_density_min -1.821
_refine_diff_density_rms 0.187
_refine_ls_extinction_coef ?
_refine_ls_extinction_method none
_refine_ls_goodness_of_fit_ref 1.222
_refine_ls_hydrogen_treatment mixed
_refine_ls_matrix_type full
_refine_ls_number_parameters 271
_refine_ls_number_reflns 4706
_refine_ls_number_restraints 0
_refine_ls_restrained_S_all 1.222
_refine_ls_R_factor_all 0.0833
_refine_ls_R_factor_gt 0.0787
_refine_ls_shift/su_max 0.000
_refine_ls_shift/su_mean 0.000
_refine_ls_structure_factor_coef Fsqd
_refine_ls_weighting_details 'calc w=1/[\s^2^(Fo^2^)+(0.0184P)^2^+37.5477P] where P=(Fo^2^+2Fc^2^)/3'
_refine_ls_weighting_scheme calc
_refine_ls_wR_factor_gt 0.1925
_refine_ls_wR_factor_ref 0.1945
_reflns_number_gt 4286
_reflns_number_total 4706
_reflns_threshold_expression >2sigma(I)
_cod_duplicate_entry 4060279
_cod_data_source_file om048973lsi20050303_083418.cif
_cod_data_source_block complex4
_cod_depositor_comments
;
The following automatic conversions were performed:
'_symmetry_cell_setting' value 'Monoclinic' changed to 'monoclinic'
according to '/home/saulius/struct/CIF-dictionaries/cif_core.dic'
dictionary named 'cif_core.dic' version 2.4.1 from 2010-06-29.

Automatic conversion script
Id: cif_fix_enum 1527 2010-12-29 10:47:43Z saulius 

The following automatic conversions were performed:

'_exptl_crystal_density_meas' value 'none' was changed to '?' - the
value is perceived as not measured.

Automatic conversion script
Id: cif_fix_values 3008 2015-01-20 13:52:24Z robertas 
;
_cod_original_sg_symbol_H-M P2(1)/n
_cod_database_code 1100787

loop_
_symmetry_equiv_pos_as_xyz
'x, y, z'
'-x+1/2, y+1/2, -z+1/2'
'-x, -y, -z'
'x-1/2, -y-1/2, z-1/2'

loop_
_atom_site_label
_atom_site_type_symbol
_atom_site_fract_x
_atom_site_fract_y
_atom_site_fract_z
_atom_site_U_iso_or_equiv
_atom_site_adp_type
_atom_site_occupancy
_atom_site_symmetry_multiplicity
_atom_site_calc_flag
_atom_site_refinement_flags
_atom_site_disorder_assembly
_atom_site_disorder_group
Ru1 Ru 0.72984(7) 0.35635(5) 0.86245(3) 0.02182(18) Uani 1 1 d . . .
S1 S 0.91539(19) 0.23719(15) 0.92743(9) 0.0189(4) Uani 1 1 d . . .
C1 C 1.0391(7) -0.0675(6) 0.8479(4) 0.0190(14) Uani 1 1 d . . .
H1 H 1.0181 -0.1513 0.8527 0.023 Uiso 1 1 calc R . .
C2 C 1.1427(9) -0.0296(7) 0.8066(4) 0.0240(15) Uani 1 1 d . . .
C3 C 1.1724(8) 0.0952(7) 0.8011(4) 0.0230(15) Uani 1 1 d . . .
H3 H 1.2417 0.1201 0.7738 0.028 Uiso 1 1 calc R . .
C4 C 1.1033(8) 0.1823(7) 0.8343(4) 0.0234(15) Uani 1 1 d . . .
H4 H 1.1240 0.2663 0.8304 0.028 Uiso 1 1 calc R . .
C6 C 0.7383(8) 0.1110(7) 1.0068(4) 0.0228(15) Uani 1 1 d . . .
H6 H 0.7166 0.1849 1.0277 0.027 Uiso 1 1 calc R . .
C7 C 0.6799(8) 0.0015(7) 1.0239(4) 0.0238(15) Uani 1 1 d . . .
H7 H 0.6163 0.0012 1.0567 0.029 Uiso 1 1 calc R . .
C8 C 0.7122(8) -0.1085(7) 0.9942(4) 0.0237(15) Uani 1 1 d . . .
C9 C 0.8076(8) -0.1086(7) 0.9477(4) 0.0242(15) Uani 1 1 d . . .
H9 H 0.8329 -0.1832 0.9286 0.029 Uiso 1 1 calc R . .
C10 C 0.8667(7) -0.0003(6) 0.9284(4) 0.0192(14) Uani 1 1 d . . .
C11 C 0.9700(8) 0.0199(6) 0.8808(4) 0.0210(14) Uani 1 1 d . . .
C12 C 0.8293(8) 0.1090(6) 0.9582(4) 0.0192(14) Uani 1 1 d . . .
C13 C 1.0026(8) 0.1426(7) 0.8738(4) 0.0210(14) Uani 1 1 d . . .
C14 C 1.2231(11) -0.1213(7) 0.7710(5) 0.0334(19) Uani 1 1 d . . .
H14A H 1.2888 -0.0791 0.7451 0.050 Uiso 1 1 calc R . .
H14B H 1.1545 -0.1699 0.7402 0.050 Uiso 1 1 calc R . .
H14C H 1.2785 -0.1748 0.8045 0.050 Uiso 1 1 calc R . .
C16 C 0.6447(9) -0.2260(7) 1.0136(5) 0.0320(18) Uani 1 1 d . . .
H16A H 0.5810 -0.2091 1.0471 0.048 Uiso 1 1 calc R . .
H16B H 0.7206 -0.2824 1.0329 0.048 Uiso 1 1 calc R . .
H16C H 0.5888 -0.2625 0.9731 0.048 Uiso 1 1 calc R . .
C17 C 0.6132(10) 0.2152(8) 0.8415(5) 0.0347(19) Uani 1 1 d . . .
C18 C 0.8069(11) 0.3413(9) 0.7797(5) 0.038(2) Uani 1 1 d . . .
C19 C 0.7813(10) 0.5105(7) 0.9349(5) 0.0315(18) Uani 1 1 d . . .
H19 H 0.8713 0.5192 0.9684 0.038 Uiso 1 1 calc R . .
C20 C 0.7582(10) 0.5590(7) 0.8695(5) 0.035(2) Uani 1 1 d . . .
H20 H 0.8278 0.6088 0.8478 0.041 Uiso 1 1 calc R . .
C21 C 0.6127(11) 0.5295(8) 0.8408(5) 0.041(2) Uani 1 1 d . . .
H21 H 0.5624 0.5564 0.7955 0.049 Uiso 1 1 calc R . .
C22 C 0.5492(11) 0.4669(8) 0.8900(6) 0.044(2) Uani 1 1 d . . .
H22 H 0.4462 0.4407 0.8854 0.053 Uiso 1 1 calc R . .
C23 C 0.6514(10) 0.4534(8) 0.9475(5) 0.036(2) Uani 1 1 d . . .
H23 H 0.6346 0.4162 0.9913 0.043 Uiso 1 1 calc R . .
O1 O 0.5427(9) 0.1317(7) 0.8311(4) 0.053(2) Uani 1 1 d . . .
O2 O 0.8472(11) 0.3373(9) 0.7286(4) 0.068(3) Uani 1 1 d . . .
B1 B 0.8510(12) 0.4150(9) 0.1187(5) 0.033(2) Uani 1 1 d . . .
F1 F 0.7126(6) 0.3663(6) 0.1154(4) 0.0534(16) Uani 1 1 d . . .
F2 F 0.9183(6) 0.3607(5) 0.0698(3) 0.0409(12) Uani 1 1 d . . .
F3 F 0.8387(9) 0.5391(5) 0.1073(3) 0.0614(19) Uani 1 1 d . . .
F4 F 0.9278(7) 0.3924(6) 0.1826(3) 0.0495(15) Uani 1 1 d . . .

loop_
_atom_site_aniso_label
_atom_site_aniso_U_11
_atom_site_aniso_U_22
_atom_site_aniso_U_33
_atom_site_aniso_U_23
_atom_site_aniso_U_13
_atom_site_aniso_U_12
Ru1 0.0229(3) 0.0176(3) 0.0244(3) 0.0005(2) 0.0019(2) 0.0038(2)
S1 0.0209(8) 0.0144(8) 0.0221(8) -0.0008(6) 0.0051(7) 0.0022(6)
C1 0.015(3) 0.015(3) 0.028(4) 0.001(3) 0.006(3) 0.002(3)
C2 0.031(4) 0.016(3) 0.026(4) -0.005(3) 0.007(3) 0.001(3)
C3 0.021(4) 0.027(4) 0.022(3) 0.007(3) 0.004(3) -0.003(3)
C4 0.023(4) 0.019(3) 0.026(4) 0.006(3) 0.000(3) 0.000(3)
C6 0.023(4) 0.024(4) 0.022(3) -0.002(3) 0.002(3) 0.003(3)
C7 0.023(4) 0.026(4) 0.024(4) 0.000(3) 0.007(3) -0.002(3)
C8 0.021(4) 0.021(3) 0.029(4) 0.004(3) 0.002(3) 0.000(3)
C9 0.026(4) 0.017(3) 0.028(4) -0.002(3) 0.000(3) -0.001(3)
C10 0.015(3) 0.019(3) 0.024(3) 0.004(3) 0.003(3) 0.003(3)
C11 0.023(4) 0.016(3) 0.023(4) 0.001(3) 0.000(3) -0.001(3)
C12 0.020(3) 0.015(3) 0.021(3) 0.002(3) 0.002(3) 0.004(3)
C13 0.023(3) 0.018(3) 0.021(3) -0.002(3) 0.002(3) 0.005(3)
C14 0.048(5) 0.022(4) 0.033(4) 0.001(3) 0.016(4) 0.009(4)
C16 0.031(4) 0.024(4) 0.044(5) 0.003(4) 0.012(4) -0.006(3)
C17 0.033(5) 0.035(5) 0.034(5) -0.003(4) -0.001(4) 0.006(4)
C18 0.050(6) 0.037(5) 0.028(4) 0.006(4) 0.004(4) 0.013(4)
C19 0.032(4) 0.021(4) 0.040(5) -0.005(3) 0.002(4) 0.003(3)
C20 0.039(5) 0.017(4) 0.047(5) 0.004(3) 0.002(4) 0.003(3)
C21 0.046(5) 0.020(4) 0.051(6) -0.002(4) -0.012(4) 0.015(4)
C22 0.031(5) 0.027(4) 0.075(7) -0.012(5) 0.008(5) 0.008(4)
C23 0.040(5) 0.025(4) 0.045(5) -0.011(4) 0.019(4) 0.001(4)
O1 0.055(5) 0.035(4) 0.064(5) -0.003(4) -0.009(4) -0.014(3)
O2 0.089(7) 0.080(6) 0.039(4) 0.013(4) 0.024(4) 0.024(5)
B1 0.049(6) 0.020(4) 0.031(5) 0.000(4) 0.011(4) 0.000(4)
F1 0.037(3) 0.054(4) 0.072(4) 0.007(3) 0.018(3) 0.003(3)
F2 0.043(3) 0.040(3) 0.041(3) -0.011(2) 0.011(2) -0.001(3)
F3 0.105(6) 0.022(3) 0.058(4) 0.003(3) 0.016(4) 0.006(3)
F4 0.057(4) 0.060(4) 0.031(3) 0.005(3) 0.006(3) -0.005(3)

loop_
_atom_type_symbol
_atom_type_description
_atom_type_scat_dispersion_real
_atom_type_scat_dispersion_imag
_atom_type_scat_source
C C 0.0033 0.0016 'International Tables Vol C Tables 4.2.6.8 and 6.1.1.4'
H H 0.0000 0.0000 'International Tables Vol C Tables 4.2.6.8 and 6.1.1.4'
B B 0.0013 0.0007 'International Tables Vol C Tables 4.2.6.8 and 6.1.1.4'
O O 0.0106 0.0060 'International Tables Vol C Tables 4.2.6.8 and 6.1.1.4'
F F 0.0171 0.0103 'International Tables Vol C Tables 4.2.6.8 and 6.1.1.4'
S S 0.1246 0.1234 'International Tables Vol C Tables 4.2.6.8 and 6.1.1.4'
Ru Ru -1.2594 0.8363 'International Tables Vol C Tables 4.2.6.8 and 6.1.1.4'

loop_
_geom_angle_atom_site_label_1
_geom_angle_atom_site_label_2
_geom_angle_atom_site_label_3
_geom_angle
_geom_angle_site_symmetry_1
_geom_angle_site_symmetry_3
_geom_angle_publ_flag
C18 Ru1 C17 91.1(4) . . ?
C18 Ru1 C21 98.5(4) . . ?
C17 Ru1 C21 113.9(4) . . ?
C18 Ru1 C23 156.3(4) . . ?
C17 Ru1 C23 108.2(4) . . ?
C21 Ru1 C23 61.5(4) . . ?
C18 Ru1 C22 131.7(4) . . ?
C17 Ru1 C22 93.7(4) . . ?
C21 Ru1 C22 37.0(4) . . ?
C23 Ru1 C22 36.4(4) . . ?
C18 Ru1 C19 123.6(4) . . ?
C17 Ru1 C19 145.1(4) . . ?
C21 Ru1 C19 61.7(3) . . ?
C23 Ru1 C19 37.4(3) . . ?
C22 Ru1 C19 61.5(4) . . ?
C18 Ru1 C20 94.8(4) . . ?
C17 Ru1 C20 151.5(4) . . ?
C21 Ru1 C20 37.6(3) . . ?
C23 Ru1 C20 61.6(4) . . ?
C22 Ru1 C20 61.9(4) . . ?
C19 Ru1 C20 36.3(3) . . ?
C18 Ru1 S1 94.7(3) . . ?
C17 Ru1 S1 91.2(3) . . ?
C21 Ru1 S1 151.2(3) . . ?
C23 Ru1 S1 98.4(3) . . ?
C22 Ru1 S1 133.2(3) . . ?
C19 Ru1 S1 89.8(2) . . ?
C20 Ru1 S1 116.0(2) . . ?
C13 S1 C12 91.1(3) . . ?
C13 S1 Ru1 110.9(2) . . ?
C12 S1 Ru1 106.8(2) . . ?
C11 C1 C2 118.7(7) . . ?
C11 C1 H1 120.6 . . ?
C2 C1 H1 120.6 . . ?
C3 C2 C1 119.3(7) . . ?
C3 C2 C14 119.9(7) . . ?
C1 C2 C14 120.8(7) . . ?
C4 C3 C2 121.7(7) . . ?
C4 C3 H3 119.1 . . ?
C2 C3 H3 119.1 . . ?
C3 C4 C13 117.6(7) . . ?
C3 C4 H4 121.2 . . ?
C13 C4 H4 121.2 . . ?
C12 C6 C7 117.8(7) . . ?
C12 C6 H6 121.1 . . ?
C7 C6 H6 121.1 . . ?
C6 C7 C8 121.8(7) . . ?
C6 C7 H7 119.1 . . ?
C8 C7 H7 119.1 . . ?
C9 C8 C7 119.2(7) . . ?
C9 C8 C16 120.5(7) . . ?
C7 C8 C16 120.3(7) . . ?
C8 C9 C10 120.6(7) . . ?
C8 C9 H9 119.7 . . ?
C10 C9 H9 119.7 . . ?
C9 C10 C12 118.6(7) . . ?
C9 C10 C11 129.5(7) . . ?
C12 C10 C11 111.9(6) . . ?
C1 C11 C13 120.1(7) . . ?
C1 C11 C10 127.1(7) . . ?
C13 C11 C10 112.7(6) . . ?
C6 C12 C10 121.9(7) . . ?
C6 C12 S1 126.0(6) . . ?
C10 C12 S1 112.0(5) . . ?
C4 C13 C11 122.6(7) . . ?
C4 C13 S1 124.9(6) . . ?
C11 C13 S1 112.2(6) . . ?
C2 C14 H14A 109.5 . . ?
C2 C14 H14B 109.5 . . ?
H14A C14 H14B 109.5 . . ?
C2 C14 H14C 109.5 . . ?
H14A C14 H14C 109.5 . . ?
H14B C14 H14C 109.5 . . ?
C8 C16 H16A 109.5 . . ?
C8 C16 H16B 109.5 . . ?
H16A C16 H16B 109.5 . . ?
C8 C16 H16C 109.5 . . ?
H16A C16 H16C 109.5 . . ?
H16B C16 H16C 109.5 . . ?
O1 C17 Ru1 177.7(9) . . ?
O2 C18 Ru1 176.0(9) . . ?
C20 C19 C23 108.4(8) . . ?
C20 C19 Ru1 72.4(5) . . ?
C23 C19 Ru1 70.9(5) . . ?
C20 C19 H19 125.7 . . ?
C23 C19 H19 125.7 . . ?
Ru1 C19 H19 125.7 . . ?
C19 C20 C21 106.9(9) . . ?
C19 C20 Ru1 71.3(5) . . ?
C21 C20 Ru1 69.8(5) . . ?
C19 C20 H20 126.5 . . ?
C21 C20 H20 126.5 . . ?
Ru1 C20 H20 126.5 . . ?
C22 C21 C20 108.0(9) . . ?
C22 C21 Ru1 72.0(5) . . ?
C20 C21 Ru1 72.6(5) . . ?
C22 C21 H21 125.9 . . ?
C20 C21 H21 125.9 . . ?
Ru1 C21 H21 125.9 . . ?
C23 C22 C21 108.5(9) . . ?
C23 C22 Ru1 71.8(5) . . ?
C21 C22 Ru1 71.0(5) . . ?
C23 C22 H22 125.7 . . ?
C21 C22 H22 125.7 . . ?
Ru1 C22 H22 125.7 . . ?
C22 C23 C19 108.1(9) . . ?
C22 C23 Ru1 71.8(5) . . ?
C19 C23 Ru1 71.8(5) . . ?
C22 C23 H23 125.9 . . ?
C19 C23 H23 125.9 . . ?
Ru1 C23 H23 125.9 . . ?
F2 B1 F3 110.2(8) . . ?
F2 B1 F4 110.1(8) . . ?
F3 B1 F4 110.3(8) . . ?
F2 B1 F1 108.9(8) . . ?
F3 B1 F1 108.4(9) . . ?
F4 B1 F1 109.0(8) . . ?

loop_
_geom_bond_atom_site_label_1
_geom_bond_atom_site_label_2
_geom_bond_distance
_geom_bond_site_symmetry_2
_geom_bond_publ_flag
Ru1 C18 1.909(9) . ?
Ru1 C17 1.910(10) . ?
Ru1 C21 2.211(8) . ?
Ru1 C23 2.223(8) . ?
Ru1 C22 2.223(9) . ?
Ru1 C19 2.235(8) . ?
Ru1 C20 2.248(8) . ?
Ru1 S1 2.400(2) . ?
S1 C13 1.779(7) . ?
S1 C12 1.781(7) . ?
C1 C11 1.380(10) . ?
C1 C2 1.430(10) . ?
C1 H1 0.9500 . ?
C2 C3 1.409(10) . ?
C2 C14 1.501(10) . ?
C3 C4 1.382(11) . ?
C3 H3 0.9500 . ?
C4 C13 1.389(11) . ?
C4 H4 0.9500 . ?
C6 C12 1.387(10) . ?
C6 C7 1.387(11) . ?
C6 H6 0.9500 . ?
C7 C8 1.401(11) . ?
C7 H7 0.9500 . ?
C8 C9 1.386(11) . ?
C8 C16 1.515(10) . ?
C9 C10 1.392(10) . ?
C9 H9 0.9500 . ?
C10 C12 1.409(10) . ?
C10 C11 1.475(10) . ?
C11 C13 1.396(10) . ?
C14 H14A 0.9800 . ?
C14 H14B 0.9800 . ?
C14 H14C 0.9800 . ?
C16 H16A 0.9800 . ?
C16 H16B 0.9800 . ?
C16 H16C 0.9800 . ?
C17 O1 1.134(11) . ?
C18 O2 1.140(11) . ?
C19 C20 1.397(13) . ?
C19 C23 1.427(12) . ?
C19 H19 1.0000 . ?
C20 C21 1.438(13) . ?
C20 H20 1.0000 . ?
C21 C22 1.406(15) . ?
C21 H21 1.0000 . ?
C22 C23 1.389(15) . ?
C22 H22 1.0000 . ?
C23 H23 1.0000 . ?
B1 F2 1.378(11) . ?
B1 F3 1.387(11) . ?
B1 F4 1.389(12) . ?
B1 F1 1.398(12) . ?
